data_2243387
loop_
_publ_author_name
'Gelbrich, Thomas'
'Kahlenberg, Volker'
'Adamer, Verena'
'Nerdinger, Sven'
'Griesser, Ulrich J.'

_publ_section_title
;
 Febuxostat ethanol monosolvate
;
_journal_coeditor_code FY2145
_journal_issue 6
_journal_name_full 'Acta Crystallographica Section E'
_journal_page_first 816
_journal_page_last 819
_journal_paper_doi 10.1107/S2056989020006076
_journal_volume 76
_journal_year 2020
_chemical_absolute_configuration ad
_chemical_formula_iupac 'C16 H16 N2 O3 S, C2 H6 O'
_chemical_formula_moiety 'C16 H16 N2 O3 S, C2 H6 O'
_chemical_formula_sum 'C18 H22 N2 O4 S'
_chemical_formula_weight 362.43
_chemical_name_common 'febuxostat ethanol monosolvate'
_chemical_name_systematic
;
2-[3-Cyano-4-(2-methylpropoxy)phenyl]-4-methyl-1,3-thiazole-5-carboxylic
acid ethanol monosolvate
;
_space_group_crystal_system monoclinic
_space_group_IT_number 4
_space_group_name_Hall 'P 2yb'
_space_group_name_H-M_alt 'P 1 21 1'
_atom_sites_solution_hydrogens mixed
_atom_sites_solution_primary direct
_atom_sites_solution_secondary difmap
_audit_creation_method SHELXL-2014/6
_cell_angle_alpha 90
_cell_angle_beta 98.994(4)
_cell_angle_gamma 90
_cell_formula_units_Z 2
_cell_length_a 4.7274(2)
_cell_length_b 17.7820(5)
_cell_length_c 10.7340(4)
_cell_measurement_reflns_used 2681
_cell_measurement_temperature 173(2)
_cell_measurement_theta_max 28.6190
_cell_measurement_theta_min 2.2480
_cell_volume 891.23(6)
_computing_cell_refinement
;
CrysAlisPro (Rigaku OD, 2015)
;
_computing_data_collection
;
CrysAlisPro (Rigaku OD, 2015)
;
_computing_data_reduction
;
CrysAlisPro (Rigaku OD, 2015)
;
_computing_molecular_graphics
;
XP in ShelXTL (Sheldrick, 2008) and Mercury (Macrae <i>et al.</i>,
2020)
;
_computing_publication_material
;
PLATON (Spek, 2020) and publCIF (Westrip, 2010)
;
_computing_structure_refinement
;
<i>SHELXL2014/6</i> (Sheldrick, 2015b)
;
_computing_structure_solution
;
SHELXT (Sheldrick, 2015a)
;
_diffrn_ambient_temperature 173(2)
_diffrn_detector 'CCD plate'
_diffrn_detector_area_resol_mean 10.3575
_diffrn_measured_fraction_theta_full 0.999
_diffrn_measured_fraction_theta_max 0.962
_diffrn_measurement_device 'four-circle diffractometer'
_diffrn_measurement_device_type 'Rigaku Oxford Diffraction Xcalibur, Ruby, Gemini ultra'
_diffrn_measurement_method '\w scans'
_diffrn_radiation_monochromator graphite
_diffrn_radiation_probe x-ray
_diffrn_radiation_type 'Mo K\a'
_diffrn_radiation_wavelength 0.71073
_diffrn_reflns_av_R_equivalents 0.0283
_diffrn_reflns_av_unetI/netI 0.0379
_diffrn_reflns_limit_h_max 6
_diffrn_reflns_limit_h_min -5
_diffrn_reflns_limit_k_max 22
_diffrn_reflns_limit_k_min -17
_diffrn_reflns_limit_l_max 13
_diffrn_reflns_limit_l_min -12
_diffrn_reflns_number 6054
_diffrn_reflns_theta_full 25.242
_diffrn_reflns_theta_max 27.094
_diffrn_reflns_theta_min 1.921
_diffrn_source 'fine-focus sealed X-ray tube'
_exptl_absorpt_coefficient_mu 0.207
_exptl_absorpt_correction_T_max 1.00000
_exptl_absorpt_correction_T_min 0.75999
_exptl_absorpt_correction_type multi-scan
_exptl_absorpt_process_details
;
CrysAlisPro (Rigaku OD, 2015)
;
_exptl_crystal_colour colourless
_exptl_crystal_density_diffrn 1.351
_exptl_crystal_description prism
_exptl_crystal_F_000 384
_exptl_crystal_size_max 0.400
_exptl_crystal_size_mid 0.400
_exptl_crystal_size_min 0.360
_refine_diff_density_max 0.258
_refine_diff_density_min -0.171
_refine_ls_abs_structure_details
;
Flack <i>x</i> determined using 1046 quotients
[(<i>I</i>^+^)-(<i>I</i>^-^)]/[(<i>I</i>^+^)+(<i>I</i>^-^)]
(Parsons <i>et al.</i>,  2013).
;
_refine_ls_abs_structure_Flack -0.02(4)
_refine_ls_extinction_method none
_refine_ls_goodness_of_fit_ref 1.041
_refine_ls_hydrogen_treatment mixed
_refine_ls_matrix_type full
_refine_ls_number_parameters 238
_refine_ls_number_reflns 3070
_refine_ls_number_restraints 3
_refine_ls_restrained_S_all 1.040
_refine_ls_R_factor_all 0.0325
_refine_ls_R_factor_gt 0.0298
_refine_ls_shift/su_max 0.000
_refine_ls_shift/su_mean 0.000
_refine_ls_structure_factor_coef Fsqd
_refine_ls_weighting_details 'w=1/[\s^2^(Fo^2^)+(0.0439P)^2^+0.0696P] where P=(Fo^2^+2Fc^2^)/3'
_refine_ls_weighting_scheme calc
_refine_ls_wR_factor_gt 0.0743
_refine_ls_wR_factor_ref 0.0768
_reflns_number_gt 2917
_reflns_number_total 3070
_reflns_threshold_expression 'I > 2\s(I)'
_cod_data_source_file fy2145sup1.cif
_cod_data_source_block I
_cod_original_sg_symbol_H-M 'P 21'
_cod_database_code 2243387
_shelx_space_group_comment
;
The symmetry employed for this shelxl refinement is uniquely defined
by the following loop, which should always be used as a source of
symmetry information in preference to the above space-group names.
They are only intended as comments.
;
_shelx_estimated_absorpt_t_min 0.922
_shelx_estimated_absorpt_t_max 0.929
_shelxl_version_number 2014/6

loop_
_space_group_symop_operation_xyz
'x, y, z'
'-x, y+1/2, -z'

loop_
_atom_site_type_symbol
_atom_site_label
_atom_site_fract_x
_atom_site_fract_y
_atom_site_fract_z
_atom_site_U_iso_or_equiv
_atom_site_adp_type
_atom_site_calc_flag
_atom_site_occupancy
_atom_site_disorder_assembly
_atom_site_disorder_group
S S1 0.32087(12) 0.17683(3) 0.31163(5) 0.02221(15) Uani d 1 . .
C C2 0.3894(5) 0.08540(14) 0.3610(2) 0.0195(5) Uani d 1 . .
N N3 0.2673(4) 0.06576(12) 0.45794(18) 0.0199(4) Uani d 1 . .
C C4 0.1127(5) 0.12385(14) 0.4979(2) 0.0210(5) Uani d 1 . .
C C5 0.1165(5) 0.18918(14) 0.4308(2) 0.0209(5) Uani d 1 . .
C C6 0.5737(5) 0.03525(14) 0.3007(2) 0.0188(5) Uani d 1 . .
C C7 0.6801(5) 0.05673(15) 0.1922(2) 0.0211(5) Uani d 1 . .
H H7 0.6309 0.1045 0.1555 0.025 Uiso calc 1 . .
C C8 0.8571(5) 0.00904(14) 0.1371(2) 0.0208(5) Uani d 1 . .
C C9 0.9280(5) -0.06253(15) 0.1882(2) 0.0207(5) Uani d 1 . .
C C10 0.8252(5) -0.08344(15) 0.2980(2) 0.0231(5) Uani d 1 . .
H H10 0.8757 -0.1309 0.3357 0.028 Uiso calc 1 . .
C C11 0.6499(5) -0.03524(14) 0.3523(2) 0.0225(5) Uani d 1 . .
H H11 0.5797 -0.0505 0.4266 0.027 Uiso calc 1 . .
C C12 -0.0406(5) 0.11107(16) 0.6073(2) 0.0269(6) Uani d 1 . .
H H12A 0.0985 0.1093 0.6852 0.040 Uiso calc 1 . .
H H12B -0.1448 0.0633 0.5962 0.040 Uiso calc 1 . .
H H12C -0.1761 0.1522 0.6125 0.040 Uiso calc 1 . .
C C13 -0.0224(5) 0.26111(15) 0.4499(2) 0.0234(5) Uani d 1 . .
O O14 0.0142(5) 0.31184(12) 0.36340(19) 0.0339(5) Uani d 1 . .
H H14 -0.062(8) 0.3537(16) 0.375(4) 0.072(13) Uiso d 1 . .
O O15 -0.1558(4) 0.27251(11) 0.53494(18) 0.0345(5) Uani d 1 . .
C C16 0.9755(6) 0.03373(15) 0.0278(2) 0.0259(6) Uani d 1 . .
N N17 1.0707(5) 0.05481(15) -0.0569(2) 0.0387(6) Uani d 1 . .
O O18 1.0943(4) -0.10584(10) 0.12590(16) 0.0248(4) Uani d 1 . .
C C19 1.1767(5) -0.17866(15) 0.1797(2) 0.0227(5) Uani d 1 . .
H H19A 1.0042 -0.2076 0.1919 0.027 Uiso calc 1 . .
H H19B 1.2988 -0.1724 0.2627 0.027 Uiso calc 1 . .
C C20 1.3396(5) -0.22023(14) 0.0906(2) 0.0236(5) Uani d 1 . .
H H20 1.4987 -0.1875 0.0709 0.028 Uiso calc 1 . .
C C21 1.4684(6) -0.29130(17) 0.1579(3) 0.0327(6) Uani d 1 . .
H H21A 1.5817 -0.2775 0.2390 0.049 Uiso calc 1 . .
H H21B 1.5919 -0.3164 0.1054 0.049 Uiso calc 1 . .
H H21C 1.3139 -0.3254 0.1722 0.049 Uiso calc 1 . .
C C22 1.1480(7) -0.24066(17) -0.0320(3) 0.0336(6) Uani d 1 . .
H H22A 1.0040 -0.2773 -0.0148 0.050 Uiso calc 1 . .
H H22B 1.2643 -0.2625 -0.0907 0.050 Uiso calc 1 . .
H H22C 1.0519 -0.1953 -0.0694 0.050 Uiso calc 1 . .
O O23 0.7299(4) 0.43799(11) 0.37730(18) 0.0347(5) Uani d 1 . .
H H23 0.741(8) 0.4681(18) 0.437(3) 0.053(11) Uiso d 1 . .
C C24 0.4973(6) 0.45692(16) 0.2805(3) 0.0347(7) Uani d 1 . .
H H24A 0.5205 0.5091 0.2515 0.042 Uiso calc 1 . .
H H24B 0.3143 0.4538 0.3142 0.042 Uiso calc 1 . .
C C25 0.4914(7) 0.40395(19) 0.1727(3) 0.0440(8) Uani d 1 . .
H H25A 0.4835 0.3521 0.2031 0.066 Uiso calc 1 . .
H H25B 0.6647 0.4107 0.1343 0.066 Uiso calc 1 . .
H H25C 0.3222 0.4141 0.1097 0.066 Uiso calc 1 . .

loop_
_atom_site_aniso_label
_atom_site_aniso_U_11
_atom_site_aniso_U_22
_atom_site_aniso_U_33
_atom_site_aniso_U_12
_atom_site_aniso_U_13
_atom_site_aniso_U_23
S1 0.0281(3) 0.0153(3) 0.0243(3) 0.0024(3) 0.0077(2) 0.0010(3)
C2 0.0205(11) 0.0154(12) 0.0214(11) -0.0005(9) -0.0003(10) -0.0001(10)
N3 0.0210(10) 0.0168(11) 0.0219(10) -0.0017(8) 0.0028(8) -0.0008(8)
C4 0.0212(12) 0.0173(12) 0.0234(12) -0.0013(10) -0.0002(10) -0.0031(10)
C5 0.0207(11) 0.0209(14) 0.0211(11) -0.0028(10) 0.0034(9) -0.0034(10)
C6 0.0199(11) 0.0149(12) 0.0211(11) 0.0003(10) 0.0014(9) -0.0033(9)
C7 0.0237(12) 0.0146(12) 0.0244(12) -0.0014(10) 0.0018(10) 0.0006(10)
C8 0.0231(12) 0.0164(12) 0.0225(12) -0.0018(10) 0.0025(10) -0.0008(10)
C9 0.0233(12) 0.0167(12) 0.0223(12) -0.0004(10) 0.0040(10) -0.0033(10)
C10 0.0303(14) 0.0151(13) 0.0240(12) 0.0027(10) 0.0046(10) 0.0029(10)
C11 0.0259(13) 0.0200(13) 0.0219(12) 0.0001(11) 0.0045(10) -0.0006(10)
C12 0.0309(14) 0.0218(14) 0.0296(13) 0.0002(11) 0.0095(11) -0.0001(11)
C13 0.0255(12) 0.0192(13) 0.0245(13) -0.0024(11) 0.0006(11) -0.0046(10)
O14 0.0474(12) 0.0196(10) 0.0387(11) 0.0099(9) 0.0189(9) 0.0045(9)
O15 0.0518(12) 0.0232(10) 0.0327(10) 0.0046(9) 0.0191(9) -0.0043(8)
C16 0.0314(13) 0.0166(13) 0.0305(14) 0.0045(11) 0.0072(12) -0.0009(11)
N17 0.0512(15) 0.0318(15) 0.0377(13) 0.0033(12) 0.0210(12) 0.0081(12)
O18 0.0328(9) 0.0175(9) 0.0260(9) 0.0062(8) 0.0105(8) 0.0031(7)
C19 0.0267(13) 0.0162(13) 0.0259(12) 0.0018(10) 0.0068(10) 0.0024(10)
C20 0.0264(12) 0.0172(13) 0.0292(13) 0.0025(10) 0.0108(11) 0.0018(10)
C21 0.0333(14) 0.0225(14) 0.0452(16) 0.0077(12) 0.0146(13) 0.0072(13)
C22 0.0447(16) 0.0284(16) 0.0290(14) -0.0006(13) 0.0099(12) -0.0043(12)
O23 0.0465(12) 0.0218(10) 0.0345(11) 0.0092(9) 0.0025(9) -0.0071(9)
C24 0.0395(16) 0.0237(15) 0.0416(16) 0.0086(13) 0.0078(13) -0.0036(12)
C25 0.0536(19) 0.0343(18) 0.0424(17) 0.0044(15) 0.0020(15) -0.0067(14)

loop_
_atom_type_symbol
_atom_type_description
_atom_type_scat_dispersion_real
_atom_type_scat_dispersion_imag
_atom_type_scat_source
C C 0.0033 0.0016 'International Tables Vol C Tables 4.2.6.8 and 6.1.1.4'
H H 0.0000 0.0000 'International Tables Vol C Tables 4.2.6.8 and 6.1.1.4'
N N 0.0061 0.0033 'International Tables Vol C Tables 4.2.6.8 and 6.1.1.4'
O O 0.0106 0.0060 'International Tables Vol C Tables 4.2.6.8 and 6.1.1.4'
S S 0.1246 0.1234 'International Tables Vol C Tables 4.2.6.8 and 6.1.1.4'

loop_
_geom_angle_atom_site_label_1
_geom_angle_atom_site_label_2
_geom_angle_atom_site_label_3
_geom_angle_site_symmetry_1
_geom_angle_site_symmetry_3
_geom_angle
_geom_angle_publ_flag
C2 S1 C5 . . 89.55(12) ?
N3 C2 C6 . . 123.6(2) ?
N3 C2 S1 . . 114.17(18) ?
C6 C2 S1 . . 122.25(18) ?
C2 N3 C4 . . 111.7(2) ?
C5 C4 N3 . . 115.0(2) ?
C5 C4 C12 . . 126.3(2) ?
N3 C4 C12 . . 118.7(2) ?
C4 C5 C13 . . 128.6(2) ?
C4 C5 S1 . . 109.62(19) ?
C13 C5 S1 . . 121.80(19) ?
C7 C6 C11 . . 118.3(2) ?
C7 C6 C2 . . 121.3(2) ?
C11 C6 C2 . . 120.4(2) ?
C8 C7 C6 . . 120.7(2) ?
C8 C7 H7 . . 119.7 ?
C6 C7 H7 . . 119.7 ?
C7 C8 C9 . . 120.6(2) ?
C7 C8 C16 . . 119.8(2) ?
C9 C8 C16 . . 119.6(2) ?
O18 C9 C10 . . 125.0(2) ?
O18 C9 C8 . . 116.4(2) ?
C10 C9 C8 . . 118.6(2) ?
C11 C10 C9 . . 120.1(2) ?
C11 C10 H10 . . 119.9 ?
C9 C10 H10 . . 119.9 ?
C10 C11 C6 . . 121.6(2) ?
C10 C11 H11 . . 119.2 ?
C6 C11 H11 . . 119.2 ?
C4 C12 H12A . . 109.5 ?
C4 C12 H12B . . 109.5 ?
H12A C12 H12B . . 109.5 ?
C4 C12 H12C . . 109.5 ?
H12A C12 H12C . . 109.5 ?
H12B C12 H12C . . 109.5 ?
O15 C13 O14 . . 123.9(2) ?
O15 C13 C5 . . 123.5(2) ?
O14 C13 C5 . . 112.7(2) ?
C13 O14 H14 . . 113(3) ?
N17 C16 C8 . . 178.3(3) ?
C9 O18 C19 . . 117.03(18) ?
O18 C19 C20 . . 108.51(19) ?
O18 C19 H19A . . 110.0 ?
C20 C19 H19A . . 110.0 ?
O18 C19 H19B . . 110.0 ?
C20 C19 H19B . . 110.0 ?
H19A C19 H19B . . 108.4 ?
C19 C20 C22 . . 111.8(2) ?
C19 C20 C21 . . 108.0(2) ?
C22 C20 C21 . . 110.5(2) ?
C19 C20 H20 . . 108.9 ?
C22 C20 H20 . . 108.9 ?
C21 C20 H20 . . 108.9 ?
C20 C21 H21A . . 109.5 ?
C20 C21 H21B . . 109.5 ?
H21A C21 H21B . . 109.5 ?
C20 C21 H21C . . 109.5 ?
H21A C21 H21C . . 109.5 ?
H21B C21 H21C . . 109.5 ?
C20 C22 H22A . . 109.5 ?
C20 C22 H22B . . 109.5 ?
H22A C22 H22B . . 109.5 ?
C20 C22 H22C . . 109.5 ?
H22A C22 H22C . . 109.5 ?
H22B C22 H22C . . 109.5 ?
C24 O23 H23 . . 111(3) ?
O23 C24 C25 . . 109.5(2) ?
O23 C24 H24A . . 109.8 ?
C25 C24 H24A . . 109.8 ?
O23 C24 H24B . . 109.8 ?
C25 C24 H24B . . 109.8 ?
H24A C24 H24B . . 108.2 ?
C24 C25 H25A . . 109.5 ?
C24 C25 H25B . . 109.5 ?
H25A C25 H25B . . 109.5 ?
C24 C25 H25C . . 109.5 ?
H25A C25 H25C . . 109.5 ?
H25B C25 H25C . . 109.5 ?

loop_
_geom_bond_atom_site_label_1
_geom_bond_atom_site_label_2
_geom_bond_site_symmetry_2
_geom_bond_distance
_geom_bond_publ_flag
S1 C2 . 1.725(3) ?
S1 C5 . 1.733(2) ?
C2 N3 . 1.313(3) ?
C2 C6 . 1.466(3) ?
N3 C4 . 1.372(3) ?
C4 C5 . 1.369(4) ?
C4 C12 . 1.491(3) ?
C5 C13 . 1.467(4) ?
C6 C7 . 1.393(3) ?
C6 C11 . 1.395(3) ?
C7 C8 . 1.387(3) ?
C7 H7 . 0.9500 ?
C8 C9 . 1.406(4) ?
C8 C16 . 1.444(4) ?
C9 O18 . 1.350(3) ?
C9 C10 . 1.394(3) ?
C10 C11 . 1.383(4) ?
C10 H10 . 0.9500 ?
C11 H11 . 0.9500 ?
C12 H12A . 0.9800 ?
C12 H12B . 0.9800 ?
C12 H12C . 0.9800 ?
C13 O15 . 1.205(3) ?
C13 O14 . 1.325(3) ?
O14 H14 . 0.84(2) ?
C16 N17 . 1.139(3) ?
O18 C19 . 1.446(3) ?
C19 C20 . 1.511(3) ?
C19 H19A . 0.9900 ?
C19 H19B . 0.9900 ?
C20 C22 . 1.520(4) ?
C20 C21 . 1.534(4) ?
C20 H20 . 1.0000 ?
C21 H21A . 0.9800 ?
C21 H21B . 0.9800 ?
C21 H21C . 0.9800 ?
C22 H22A . 0.9800 ?
C22 H22B . 0.9800 ?
C22 H22C . 0.9800 ?
O23 C24 . 1.430(4) ?
O23 H23 . 0.83(2) ?
C24 C25 . 1.489(4) ?
C24 H24A . 0.9900 ?
C24 H24B . 0.9900 ?
C25 H25A . 0.9800 ?
C25 H25B . 0.9800 ?
C25 H25C . 0.9800 ?

loop_
_geom_hbond_atom_site_label_D
_geom_hbond_atom_site_label_H
_geom_hbond_atom_site_label_A
_geom_hbond_site_symmetry_A
_geom_hbond_distance_DH
_geom_hbond_distance_HA
_geom_hbond_distance_DA
_geom_hbond_angle_DHA
O23 H23 N3 2_656 0.83(2) 2.07(2) 2.878(3) 162(4)
O14 H14 O23 1_455 0.84(2) 1.80(2) 2.631(3) 170(4)

_cod_database_fobs_code 2243387
